data_4305136
loop_
_publ_author_name
'Yunjun Wu'
'Shaowu Wang'
'Xiancui Zhu'
'Gaosheng Yang'
'Yun Wei'
'Lijun Zhang'
'Hai-bin Song'

_publ_section_title
;
Synthesis, Characterization, and Catalytic Activity of Rare Earth Metal
Amides Supported by a Diamido Ligand with a CH2SiMe2 Link
;
_journal_name_full 'Inorganic Chemistry'
_journal_page_first 5503
_journal_page_last 5511
_journal_paper_doi 10.1021/ic800496d
_journal_volume 47
_journal_year 2008
_chemical_formula_sum 'C37 H66 N3 Nd O Si3'
_chemical_formula_weight 797.94
_chemical_name_systematic
; 
 ? 
;
_space_group_IT_number 19
_symmetry_cell_setting orthorhombic
_symmetry_space_group_name_Hall 'P 2ac 2ab'
_symmetry_space_group_name_H-M 'P 21 21 21'
_atom_sites_solution_hydrogens geom
_atom_sites_solution_primary direct
_atom_sites_solution_secondary difmap
_audit_creation_method SHELXL-97
_cell_angle_alpha 90.00
_cell_angle_beta 90.00
_cell_angle_gamma 90.00
_cell_formula_units_Z 8
_cell_length_a 11.3055(16)
_cell_length_b 21.110(3)
_cell_length_c 37.690(5)
_cell_measurement_temperature 293(2)
_cell_volume 8995(2)
_computing_structure_refinement 'SHELXL-97 (Sheldrick, 1997)'
_computing_structure_solution 'SHELXS-97 (Sheldrick, 1990)'
_diffrn_ambient_temperature 293(2)
_diffrn_measured_fraction_theta_full 0.995
_diffrn_measured_fraction_theta_max 0.995
_diffrn_radiation_monochromator graphite
_diffrn_radiation_source 'fine-focus sealed tube'
_diffrn_radiation_type MoK\a
_diffrn_radiation_wavelength 0.71073
_diffrn_reflns_av_R_equivalents 0.0637
_diffrn_reflns_av_sigmaI/netI 0.0708
_diffrn_reflns_limit_h_max 14
_diffrn_reflns_limit_h_min -14
_diffrn_reflns_limit_k_max 27
_diffrn_reflns_limit_k_min -26
_diffrn_reflns_limit_l_max 48
_diffrn_reflns_limit_l_min -49
_diffrn_reflns_number 76032
_diffrn_reflns_theta_full 27.56
_diffrn_reflns_theta_max 27.56
_diffrn_reflns_theta_min 1.45
_exptl_absorpt_coefficient_mu 1.262
_exptl_crystal_density_diffrn 1.178
_exptl_crystal_density_method 'not measured'
_exptl_crystal_F_000 3356
_refine_diff_density_max 0.989
_refine_diff_density_min -1.263
_refine_diff_density_rms 0.080
_refine_ls_abs_structure_details 'Flack H D (1983), Acta Cryst. A39, 876-881'
_refine_ls_abs_structure_Flack 0.011(12)
_refine_ls_extinction_coef 0.00007(2)
_refine_ls_extinction_expression Fc^*^=kFc[1+0.001xFc^2^\l^3^/sin(2\q)]^-1/4^
_refine_ls_extinction_method SHELXL
_refine_ls_goodness_of_fit_ref 1.063
_refine_ls_hydrogen_treatment mixed
_refine_ls_matrix_type full
_refine_ls_number_parameters 844
_refine_ls_number_reflns 20558
_refine_ls_number_restraints 0
_refine_ls_restrained_S_all 1.063
_refine_ls_R_factor_all 0.0906
_refine_ls_R_factor_gt 0.0508
_refine_ls_shift/su_max 0.011
_refine_ls_shift/su_mean 0.000
_refine_ls_structure_factor_coef Fsqd
_refine_ls_weighting_details 'calc w=1/[\s^2^(Fo^2^)+(0.0192P)^2^+9.9310P] where P=(Fo^2^+2Fc^2^)/3'
_refine_ls_weighting_scheme calc
_refine_ls_wR_factor_gt 0.0880
_refine_ls_wR_factor_ref 0.1009
_reflns_number_gt 14476
_reflns_number_total 20558
_reflns_threshold_expression >2sigma(I)
_cod_data_source_file ic800496d-file002_5.cif
_cod_data_source_block 071127a_0m
_cod_depositor_comments
;
The following automatic conversions were performed:
'_symmetry_cell_setting' value 'Orthorhombic' changed to 'orthorhombic'
according to '/home/saulius/struct/CIF-dictionaries/cif_core.dic'
dictionary named 'cif_core.dic' version 2.4.1 from 2010-06-29.

Automatic conversion script
Id: cif_fix_enum 1527 2010-12-29 10:47:43Z saulius 
;
_cod_database_code 4305136

loop_
_symmetry_equiv_pos_as_xyz
'x, y, z'
'-x+1/2, -y, z+1/2'
'-x, y+1/2, -z+1/2'
'x+1/2, -y+1/2, -z'

loop_
_atom_site_label
_atom_site_type_symbol
_atom_site_fract_x
_atom_site_fract_y
_atom_site_fract_z
_atom_site_U_iso_or_equiv
_atom_site_adp_type
_atom_site_occupancy
_atom_site_symmetry_multiplicity
_atom_site_calc_flag
_atom_site_refinement_flags
_atom_site_disorder_assembly
_atom_site_disorder_group
Nd1 Nd 0.72276(3) 0.207627(14) 0.247487(8) 0.04740(8) Uani 1 1 d . . .
Nd2 Nd 0.44895(3) 0.486705(15) 1.005353(8) 0.05069(9) Uani 1 1 d . . .
Si3 Si 0.89574(18) 0.34567(9) 0.23556(5) 0.0657(5) Uani 1 1 d . . .
Si6 Si 0.70701(18) 0.50024(11) 1.05343(5) 0.0802(6) Uani 1 1 d . . .
Si5 Si 0.6513(2) 0.61400(11) 1.00755(7) 0.0985(8) Uani 1 1 d . . .
N1 N 0.5371(4) 0.1640(2) 0.25020(14) 0.0602(12) Uani 1 1 d . . .
N3 N 0.7998(4) 0.2948(2) 0.21614(13) 0.0570(13) Uani 1 1 d . . .
O2 O 0.3090(5) 0.5563(3) 1.03620(15) 0.0900(17) Uani 1 1 d . . .
N5 N 0.3680(4) 0.3946(2) 1.01981(13) 0.0528(12) Uani 1 1 d . . .
H5 H 0.4063 0.3749 1.0017 0.063 Uiso 1 1 calc R . .
N4 N 0.3558(4) 0.4858(2) 0.95096(11) 0.0486(11) Uani 1 1 d . . .
C74 C 0.1922(9) 0.5709(7) 1.0252(3) 0.180(6) Uani 1 1 d . . .
H74A H 0.1432 0.5332 1.0262 0.216 Uiso 1 1 calc R . .
H74B H 0.1927 0.5864 1.0010 0.216 Uiso 1 1 calc R . .
O1 O 0.8272(5) 0.1216(3) 0.21787(15) 0.0988(18) Uani 1 1 d . . .
N6 N 0.6213(5) 0.5406(3) 1.02356(13) 0.0618(14) Uani 1 1 d . . .
Si4 Si 0.24743(15) 0.43076(8) 0.95309(4) 0.0514(4) Uani 1 1 d . . .
Si1 Si 0.5338(2) 0.11797(15) 0.28833(7) 0.1094(10) Uani 1 1 d . . .
C9 C 0.4342(5) 0.1820(3) 0.23193(16) 0.0606(17) Uani 1 1 d . . .
C50 C 0.2666(8) 0.3678(4) 0.91907(18) 0.088(2) Uani 1 1 d . . .
H50A H 0.2732 0.3869 0.8960 0.132 Uiso 1 1 calc R . .
H50B H 0.1995 0.3400 0.9195 0.132 Uiso 1 1 calc R . .
H50C H 0.3371 0.3441 0.9241 0.132 Uiso 1 1 calc R . .
C20 C 0.8273(5) 0.1992(3) 0.33330(16) 0.0515(15) Uani 1 1 d . . .
C41 C 0.5232(6) 0.4908(4) 0.90956(17) 0.0706(19) Uani 1 1 d . . .
C45 C 0.3647(8) 0.5654(3) 0.90283(18) 0.074(2) Uani 1 1 d . . .
C49 C 0.4138(6) 0.5123(3) 0.92109(15) 0.0601(16) Uani 1 1 d . . .
C21 C 0.9383(7) 0.1700(3) 0.33819(19) 0.074(2) Uani 1 1 d . . .
C17 C 0.6673(7) 0.2763(4) 0.3540(2) 0.083(2) Uani 1 1 d . . .
H17 H 0.6275 0.2561 0.3339 0.099 Uiso 1 1 calc R . .
C46 C 0.2435(8) 0.5893(3) 0.9119(2) 0.087(3) Uani 1 1 d . . .
H46 H 0.2167 0.5667 0.9332 0.105 Uiso 1 1 calc R . .
C19 C 0.7900(7) 0.2471(3) 0.35708(18) 0.0698(18) Uani 1 1 d . . .
C22 C 0.9809(7) 0.1173(4) 0.3139(2) 0.091(3) Uani 1 1 d . . .
H22 H 0.9243 0.1140 0.2943 0.109 Uiso 1 1 calc R . .
C51 C 0.0891(6) 0.4573(3) 0.9492(2) 0.080(2) Uani 1 1 d . . .
H51A H 0.0774 0.4947 0.9632 0.120 Uiso 1 1 calc R . .
H51B H 0.0378 0.4243 0.9575 0.120 Uiso 1 1 calc R . .
H51C H 0.0715 0.4665 0.9248 0.120 Uiso 1 1 calc R . .
C10 C 0.4401(7) 0.0821(3) 0.19394(19) 0.074(2) Uani 1 1 d . . .
H10 H 0.5090 0.0746 0.2091 0.089 Uiso 1 1 calc R . .
C8 C 0.3859(6) 0.1451(3) 0.20429(17) 0.0618(17) Uani 1 1 d . . .
C55 C 0.4709(7) 0.2783(4) 0.9893(2) 0.096(3) Uani 1 1 d . . .
H55 H 0.4445 0.3164 0.9768 0.116 Uiso 1 1 calc R . .
C61 C 0.3402(7) 0.3411(4) 1.0768(2) 0.076(2) Uani 1 1 d . . .
C52 C 0.2560(5) 0.3945(3) 0.99962(16) 0.0610(16) Uani 1 1 d . . .
H52A H 0.1975 0.4161 1.0141 0.073 Uiso 1 1 calc R . .
H52B H 0.2307 0.3508 0.9976 0.073 Uiso 1 1 calc R . .
C54 C 0.4292(7) 0.2834(3) 1.0277(2) 0.079(2) Uani 1 1 d . . .
C7 C 0.2898(7) 0.1666(4) 0.1854(2) 0.083(2) Uani 1 1 d . . .
H7 H 0.2601 0.1415 0.1672 0.100 Uiso 1 1 calc R . .
C53 C 0.3779(6) 0.3388(3) 1.04176(18) 0.0622(18) Uani 1 1 d . . .
C4 C 0.3782(6) 0.2422(4) 0.23916(19) 0.074(2) Uani 1 1 d . . .
C62 C 0.2794(9) 0.3995(5) 1.09209(19) 0.094(3) Uani 1 1 d . . .
H62 H 0.2863 0.4335 1.0745 0.113 Uiso 1 1 calc R . .
C5 C 0.2810(7) 0.2599(4) 0.2201(3) 0.107(3) Uani 1 1 d . . .
H5A H 0.2434 0.2977 0.2257 0.129 Uiso 1 1 calc R . .
C2 C 0.4252(6) 0.2856(4) 0.2676(2) 0.094(3) Uani 1 1 d . . .
H2 H 0.4829 0.2617 0.2816 0.113 Uiso 1 1 calc R . .
N2 N 0.7546(4) 0.1816(2) 0.30411(12) 0.0547(13) Uani 1 1 d . . .
H2A H 0.6973 0.2090 0.3113 0.066 Uiso 1 1 calc R . .
C27 C 0.8656(8) 0.2658(4) 0.3835(2) 0.090(2) Uani 1 1 d . . .
H27 H 0.8421 0.2980 0.3988 0.108 Uiso 1 1 calc R . .
C26 C 0.9740(9) 0.2390(4) 0.3881(2) 0.103(3) Uani 1 1 d . . .
H26 H 1.0241 0.2535 0.4059 0.124 Uiso 1 1 calc R . .
C25 C 1.0086(7) 0.1906(4) 0.3664(2) 0.089(3) Uani 1 1 d . . .
H25 H 1.0808 0.1708 0.3704 0.107 Uiso 1 1 calc R . .
C12 C 0.4810(10) 0.0803(4) 0.1553(2) 0.124(4) Uani 1 1 d . . .
H12A H 0.4183 0.0949 0.1402 0.186 Uiso 1 1 calc R . .
H12B H 0.5017 0.0377 0.1490 0.186 Uiso 1 1 calc R . .
H12C H 0.5488 0.1072 0.1524 0.186 Uiso 1 1 calc R . .
C3 C 0.4883(9) 0.3421(5) 0.2517(4) 0.152(4) Uani 1 1 d . . .
H3A H 0.5517 0.3277 0.2368 0.228 Uiso 1 1 calc R . .
H3B H 0.5198 0.3681 0.2704 0.228 Uiso 1 1 calc R . .
H3C H 0.4335 0.3664 0.2378 0.228 Uiso 1 1 calc R . .
C57 C 0.4222(10) 0.2227(5) 0.9702(3) 0.137(4) Uani 1 1 d . . .
H57A H 0.4460 0.1845 0.9822 0.205 Uiso 1 1 calc R . .
H57B H 0.4517 0.2222 0.9464 0.205 Uiso 1 1 calc R . .
H57C H 0.3374 0.2252 0.9699 0.205 Uiso 1 1 calc R . .
C58 C 0.4376(10) 0.2319(4) 1.0509(3) 0.120(4) Uani 1 1 d . . .
H58 H 0.4688 0.1940 1.0424 0.144 Uiso 1 1 calc R . .
C23 C 0.9811(12) 0.0532(5) 0.3334(4) 0.184(6) Uani 1 1 d . . .
H23A H 0.9887 0.0195 0.3164 0.276 Uiso 1 1 calc R . .
H23B H 0.9083 0.0483 0.3462 0.276 Uiso 1 1 calc R . .
H23C H 1.0463 0.0517 0.3497 0.276 Uiso 1 1 calc R . .
C63 C 0.1479(10) 0.3892(6) 1.0990(3) 0.149(4) Uani 1 1 d . . .
H63A H 0.1104 0.3745 1.0777 0.223 Uiso 1 1 calc R . .
H63B H 0.1124 0.4284 1.1063 0.223 Uiso 1 1 calc R . .
H63C H 0.1382 0.3582 1.1174 0.223 Uiso 1 1 calc R . .
C64 C 0.3390(10) 0.4233(6) 1.1268(2) 0.146(4) Uani 1 1 d . . .
H64A H 0.3276 0.3926 1.1453 0.218 Uiso 1 1 calc R . .
H64B H 0.3040 0.4629 1.1338 0.218 Uiso 1 1 calc R . .
H64C H 0.4221 0.4293 1.1228 0.218 Uiso 1 1 calc R . .
C44 C 0.4261(11) 0.5933(4) 0.8754(2) 0.106(3) Uani 1 1 d . . .
H44 H 0.3924 0.6268 0.8630 0.127 Uiso 1 1 calc R . .
C42 C 0.5868(9) 0.5209(5) 0.8830(2) 0.106(3) Uani 1 1 d . . .
H42 H 0.6618 0.5067 0.8767 0.128 Uiso 1 1 calc R . .
C16 C 0.6712(10) 0.3475(4) 0.3467(3) 0.154(5) Uani 1 1 d . . .
H16A H 0.7150 0.3683 0.3651 0.231 Uiso 1 1 calc R . .
H16B H 0.5920 0.3639 0.3460 0.231 Uiso 1 1 calc R . .
H16C H 0.7089 0.3549 0.3242 0.231 Uiso 1 1 calc R . .
C1 C 0.3242(9) 0.3077(7) 0.2933(3) 0.185(7) Uani 1 1 d . . .
H1A H 0.3573 0.3333 0.3119 0.277 Uiso 1 1 calc R . .
H1B H 0.2863 0.2713 0.3035 0.277 Uiso 1 1 calc R . .
H1C H 0.2671 0.3321 0.2803 0.277 Uiso 1 1 calc R . .
C29 C 0.8227(8) 0.4189(4) 0.2522(3) 0.133(4) Uani 1 1 d . . .
H29A H 0.7892 0.4418 0.2326 0.200 Uiso 1 1 calc R . .
H29B H 0.8800 0.4450 0.2640 0.200 Uiso 1 1 calc R . .
H29C H 0.7611 0.4077 0.2685 0.200 Uiso 1 1 calc R . .
C30 C 1.0179(7) 0.3722(4) 0.2057(2) 0.099(3) Uani 1 1 d . . .
H30A H 1.0520 0.3361 0.1941 0.148 Uiso 1 1 calc R . .
H30B H 1.0775 0.3933 0.2195 0.148 Uiso 1 1 calc R . .
H30C H 0.9871 0.4008 0.1883 0.148 Uiso 1 1 calc R . .
C28 C 0.9669(9) 0.3054(5) 0.2740(2) 0.116(3) Uani 1 1 d . . .
H28A H 0.9072 0.2919 0.2905 0.173 Uiso 1 1 calc R . .
H28B H 1.0198 0.3343 0.2856 0.173 Uiso 1 1 calc R . .
H28C H 1.0105 0.2692 0.2658 0.173 Uiso 1 1 calc R . .
C32 C 0.8629(9) 0.2901(5) 0.1392(2) 0.136(4) Uani 1 1 d . . .
H32A H 0.9236 0.3216 0.1418 0.204 Uiso 1 1 calc R . .
H32B H 0.8276 0.2937 0.1161 0.204 Uiso 1 1 calc R . .
H32C H 0.8969 0.2487 0.1419 0.204 Uiso 1 1 calc R . .
C31 C 0.6798(13) 0.3812(5) 0.1646(3) 0.174(6) Uani 1 1 d . . .
H31A H 0.6076 0.3852 0.1779 0.262 Uiso 1 1 calc R . .
H31B H 0.6630 0.3849 0.1397 0.262 Uiso 1 1 calc R . .
H31C H 0.7336 0.4141 0.1715 0.262 Uiso 1 1 calc R . .
Si2 Si 0.7480(2) 0.30238(10) 0.17373(5) 0.0825(7) Uani 1 1 d . . .
C39 C 0.5831(7) 0.4320(4) 0.9257(2) 0.084(2) Uani 1 1 d . . .
H39 H 0.5304 0.4167 0.9445 0.101 Uiso 1 1 calc R . .
C40 C 0.7022(8) 0.4442(5) 0.9431(3) 0.130(4) Uani 1 1 d . . .
H40A H 0.7555 0.4621 0.9259 0.196 Uiso 1 1 calc R . .
H40B H 0.7340 0.4051 0.9518 0.196 Uiso 1 1 calc R . .
H40C H 0.6922 0.4733 0.9624 0.196 Uiso 1 1 calc R . .
C38 C 0.5960(9) 0.3771(5) 0.8990(2) 0.122(4) Uani 1 1 d . . .
H38A H 0.5191 0.3646 0.8908 0.184 Uiso 1 1 calc R . .
H38B H 0.6339 0.3419 0.9104 0.184 Uiso 1 1 calc R . .
H38C H 0.6430 0.3908 0.8792 0.184 Uiso 1 1 calc R . .
C11 C 0.3534(8) 0.0280(4) 0.1995(3) 0.121(3) Uani 1 1 d . . .
H11A H 0.3233 0.0294 0.2233 0.182 Uiso 1 1 calc R . .
H11B H 0.3931 -0.0117 0.1956 0.182 Uiso 1 1 calc R . .
H11C H 0.2891 0.0320 0.1830 0.182 Uiso 1 1 calc R . .
C48 C 0.2409(10) 0.6602(4) 0.9200(3) 0.143(4) Uani 1 1 d . . .
H48A H 0.2920 0.6690 0.9398 0.215 Uiso 1 1 calc R . .
H48B H 0.1616 0.6728 0.9258 0.215 Uiso 1 1 calc R . .
H48C H 0.2676 0.6834 0.8996 0.215 Uiso 1 1 calc R . .
C60 C 0.3509(10) 0.2885(6) 1.0981(3) 0.121(4) Uani 1 1 d . . .
H60 H 0.3231 0.2894 1.1213 0.145 Uiso 1 1 calc R . .
C65 C 0.6450(8) 0.4195(4) 1.0573(2) 0.109(3) Uani 1 1 d . . .
H65A H 0.5655 0.4219 1.0662 0.163 Uiso 1 1 calc R . .
H65B H 0.6926 0.3950 1.0734 0.163 Uiso 1 1 calc R . .
H65C H 0.6447 0.3996 1.0344 0.163 Uiso 1 1 calc R . .
C70 C 0.5248(10) 0.6410(4) 0.9802(3) 0.143(4) Uani 1 1 d . . .
H70A H 0.5035 0.6082 0.9637 0.215 Uiso 1 1 calc R . .
H70B H 0.5468 0.6785 0.9674 0.215 Uiso 1 1 calc R . .
H70C H 0.4586 0.6501 0.9953 0.215 Uiso 1 1 calc R . .
C66 C 0.8654(8) 0.4903(7) 1.0403(3) 0.197(7) Uani 1 1 d . . .
H66A H 0.8733 0.4972 1.0153 0.295 Uiso 1 1 calc R . .
H66B H 0.8911 0.4482 1.0461 0.295 Uiso 1 1 calc R . .
H66C H 0.9131 0.5206 1.0529 0.295 Uiso 1 1 calc R . .
C68 C 0.6763(14) 0.6733(5) 1.0425(3) 0.193(7) Uani 1 1 d . . .
H68A H 0.6249 0.6647 1.0622 0.289 Uiso 1 1 calc R . .
H68B H 0.6598 0.7148 1.0333 0.289 Uiso 1 1 calc R . .
H68C H 0.7571 0.6713 1.0502 0.289 Uiso 1 1 calc R . .
C18 C 0.5919(10) 0.2639(5) 0.3872(3) 0.153(5) Uani 1 1 d . . .
H18A H 0.5928 0.2194 0.3926 0.229 Uiso 1 1 calc R . .
H18B H 0.5120 0.2773 0.3829 0.229 Uiso 1 1 calc R . .
H18C H 0.6237 0.2872 0.4069 0.229 Uiso 1 1 calc R . .
C15 C 0.6735(7) 0.1259(4) 0.3107(2) 0.088(2) Uani 1 1 d . . .
H15A H 0.6571 0.1251 0.3359 0.105 Uiso 1 1 calc R . .
H15B H 0.7186 0.0879 0.3054 0.105 Uiso 1 1 calc R . .
C33 C 0.6337(8) 0.2399(5) 0.1660(2) 0.117(4) Uani 1 1 d . . .
H33A H 0.6668 0.1990 0.1712 0.175 Uiso 1 1 calc R . .
H33B H 0.6087 0.2411 0.1417 0.175 Uiso 1 1 calc R . .
H33C H 0.5670 0.2474 0.1812 0.175 Uiso 1 1 calc R . .
C13 C 0.5097(16) 0.0320(5) 0.2833(3) 0.270(12) Uani 1 1 d . . .
H13A H 0.4356 0.0248 0.2715 0.405 Uiso 1 1 calc R . .
H13B H 0.5083 0.0124 0.3062 0.405 Uiso 1 1 calc R . .
H13C H 0.5727 0.0142 0.2694 0.405 Uiso 1 1 calc R . .
C67 C 0.7039(13) 0.5351(5) 1.0985(2) 0.164(5) Uani 1 1 d . . .
H67A H 0.7438 0.5752 1.0982 0.246 Uiso 1 1 calc R . .
H67B H 0.7431 0.5071 1.1148 0.246 Uiso 1 1 calc R . .
H67C H 0.6234 0.5410 1.1058 0.246 Uiso 1 1 calc R . .
C71 C 0.3266(11) 0.5855(6) 1.0696(3) 0.145(5) Uani 1 1 d . . .
H71A H 0.3446 0.5541 1.0876 0.174 Uiso 1 1 calc R . .
H71B H 0.3906 0.6160 1.0686 0.174 Uiso 1 1 calc R . .
C73 C 0.1463(13) 0.6185(8) 1.0486(4) 0.236(10) Uani 1 1 d . . .
H73 H 0.0816 0.6450 1.0452 0.283 Uiso 1 1 calc R . .
C47 C 0.1544(10) 0.5755(5) 0.8820(3) 0.150(5) Uani 1 1 d . . .
H47A H 0.1649 0.6057 0.8633 0.225 Uiso 1 1 calc R . .
H47B H 0.0754 0.5786 0.8912 0.225 Uiso 1 1 calc R . .
H47C H 0.1674 0.5335 0.8730 0.225 Uiso 1 1 calc R . .
C24 C 1.1007(10) 0.1282(7) 0.2980(4) 0.213(8) Uani 1 1 d . . .
H24A H 1.1045 0.1702 0.2884 0.320 Uiso 1 1 calc R . .
H24B H 1.1144 0.0979 0.2795 0.320 Uiso 1 1 calc R . .
H24C H 1.1601 0.1235 0.3160 0.320 Uiso 1 1 calc R . .
C6 C 0.2364(8) 0.2232(5) 0.1924(2) 0.102(3) Uani 1 1 d . . .
H6 H 0.1721 0.2369 0.1790 0.123 Uiso 1 1 calc R . .
C34 C 0.9379(13) 0.1250(6) 0.2013(4) 0.189(7) Uani 1 1 d . . .
H34A H 0.9919 0.1510 0.2150 0.227 Uiso 1 1 calc R . .
H34B H 0.9305 0.1430 0.1777 0.227 Uiso 1 1 calc R . .
C36 C 0.8791(17) 0.0217(8) 0.2024(7) 0.261(11) Uani 1 1 d . . .
H36 H 0.8731 -0.0210 0.1966 0.314 Uiso 1 1 calc R . .
C37 C 0.7955(14) 0.0578(6) 0.2148(6) 0.272(11) Uani 1 1 d . . .
H37 H 0.7213 0.0425 0.2212 0.326 Uiso 1 1 calc R . .
C35 C 0.9804(18) 0.0600(8) 0.1993(6) 0.251(10) Uani 1 1 d . . .
H35 H 1.0583 0.0466 0.1966 0.302 Uiso 1 1 calc R . .
C14 C 0.4168(10) 0.1460(9) 0.3208(3) 0.248(10) Uani 1 1 d . . .
H14A H 0.3777 0.1827 0.3114 0.373 Uiso 1 1 calc R . .
H14B H 0.4536 0.1567 0.3430 0.373 Uiso 1 1 calc R . .
H14C H 0.3600 0.1129 0.3245 0.373 Uiso 1 1 calc R . .
C69 C 0.7849(11) 0.6168(6) 0.9774(3) 0.191(6) Uani 1 1 d . . .
H69A H 0.8534 0.6024 0.9901 0.287 Uiso 1 1 calc R . .
H69B H 0.7974 0.6595 0.9695 0.287 Uiso 1 1 calc R . .
H69C H 0.7717 0.5899 0.9572 0.287 Uiso 1 1 calc R . .
C72 C 0.2201(18) 0.6152(11) 1.0768(5) 0.332(16) Uani 1 1 d . . .
H72 H 0.2010 0.6315 1.0989 0.398 Uiso 1 1 calc R . .
C43 C 0.5376(13) 0.5718(6) 0.8662(3) 0.133(5) Uani 1 1 d . . .
H43 H 0.5795 0.5922 0.8483 0.160 Uiso 1 1 calc R . .
C59 C 0.4024(11) 0.2348(5) 1.0850(4) 0.138(5) Uani 1 1 d . . .
H59 H 0.4132 0.2000 1.0998 0.165 Uiso 1 1 calc R . .
C56 C 0.6065(8) 0.2776(5) 0.9887(3) 0.155(5) Uani 1 1 d . . .
H56A H 0.6335 0.2610 0.9664 0.233 Uiso 1 1 calc R . .
H56B H 0.6353 0.2514 1.0077 0.233 Uiso 1 1 calc R . .
H56C H 0.6357 0.3200 0.9917 0.233 Uiso 1 1 calc R . .

loop_
_atom_site_aniso_label
_atom_site_aniso_U_11
_atom_site_aniso_U_22
_atom_site_aniso_U_33
_atom_site_aniso_U_23
_atom_site_aniso_U_13
_atom_site_aniso_U_12
Nd1 0.04396(14) 0.04388(16) 0.05437(18) 0.00060(16) -0.00001(16) -0.00559(15)
Nd2 0.05243(16) 0.04544(17) 0.05420(18) 0.00069(16) -0.00179(15) -0.00622(16)
Si3 0.0648(11) 0.0495(11) 0.0828(13) -0.0064(10) 0.0168(10) -0.0098(9)
Si6 0.0655(12) 0.0950(18) 0.0801(12) 0.0047(12) -0.0165(10) -0.0215(12)
Si5 0.1200(19) 0.0755(15) 0.0999(17) 0.0079(14) -0.0167(16) -0.0432(14)
N1 0.044(2) 0.071(3) 0.065(3) 0.001(3) -0.010(3) -0.017(2)
N3 0.058(3) 0.041(3) 0.073(3) 0.002(3) 0.013(2) -0.012(3)
O2 0.083(4) 0.083(4) 0.103(4) -0.039(3) 0.007(3) 0.010(3)
N5 0.054(3) 0.043(3) 0.062(3) 0.005(2) 0.008(2) 0.005(2)
N4 0.051(3) 0.047(3) 0.048(2) 0.000(2) 0.004(2) -0.004(2)
C74 0.100(9) 0.255(16) 0.185(12) -0.120(11) -0.021(8) 0.073(9)
O1 0.100(4) 0.082(4) 0.114(4) -0.028(3) 0.015(3) 0.016(3)
N6 0.066(3) 0.068(4) 0.052(3) -0.001(3) 0.000(2) -0.019(3)
Si4 0.0496(11) 0.0472(9) 0.0573(9) -0.0033(8) -0.0044(8) -0.0014(8)
Si1 0.0863(17) 0.142(2) 0.1003(17) 0.0522(16) -0.0358(14) -0.0658(17)
C9 0.043(3) 0.076(5) 0.064(4) 0.000(3) -0.003(3) -0.014(3)
C50 0.102(6) 0.084(5) 0.078(5) -0.027(4) -0.003(5) -0.011(5)
C20 0.052(3) 0.042(4) 0.060(4) 0.006(3) -0.008(3) -0.002(3)
C41 0.081(5) 0.072(5) 0.059(4) -0.017(4) 0.014(3) -0.015(4)
C45 0.112(7) 0.052(5) 0.057(4) 0.005(4) -0.009(4) -0.022(4)
C49 0.086(5) 0.048(4) 0.046(3) 0.007(3) 0.001(3) -0.014(4)
C21 0.071(5) 0.059(4) 0.091(5) 0.017(4) -0.029(4) -0.010(4)
C17 0.081(5) 0.078(6) 0.089(5) -0.010(4) 0.007(4) -0.003(4)
C46 0.099(7) 0.055(5) 0.107(6) 0.018(4) -0.038(5) -0.009(5)
C19 0.073(5) 0.070(5) 0.067(4) 0.002(4) 0.000(4) -0.010(4)
C22 0.060(5) 0.086(6) 0.127(7) -0.006(5) -0.021(5) 0.015(4)
C51 0.075(5) 0.072(5) 0.092(5) 0.009(4) -0.014(4) -0.006(4)
C10 0.074(5) 0.060(5) 0.088(5) 0.001(4) -0.018(4) -0.014(4)
C8 0.053(4) 0.072(5) 0.061(4) -0.001(3) -0.012(3) -0.015(3)
C55 0.100(6) 0.068(6) 0.121(7) 0.001(5) -0.009(6) 0.037(5)
C61 0.083(5) 0.071(5) 0.072(5) 0.020(4) -0.017(4) -0.021(4)
C52 0.053(4) 0.058(4) 0.073(4) 0.009(3) 0.002(3) 0.004(3)
C54 0.074(5) 0.051(5) 0.113(6) 0.017(4) -0.033(4) 0.004(4)
C7 0.069(5) 0.094(6) 0.086(5) -0.020(4) -0.018(4) -0.017(5)
C53 0.061(4) 0.056(4) 0.069(4) 0.022(3) -0.017(3) -0.010(3)
C4 0.053(4) 0.087(5) 0.081(5) -0.019(4) -0.003(3) -0.002(4)
C62 0.100(6) 0.122(8) 0.061(4) 0.010(5) 0.007(5) -0.013(6)
C5 0.068(5) 0.107(7) 0.147(8) -0.036(6) -0.020(6) 0.032(5)
C2 0.065(5) 0.112(7) 0.105(6) -0.055(5) -0.014(4) 0.003(5)
N2 0.044(3) 0.053(3) 0.067(3) 0.003(2) -0.006(2) 0.009(2)
C27 0.103(7) 0.084(6) 0.083(5) -0.002(5) -0.022(5) -0.019(5)
C26 0.125(8) 0.089(7) 0.096(6) 0.010(5) -0.055(6) -0.052(6)
C25 0.072(5) 0.081(6) 0.114(6) 0.023(5) -0.047(5) -0.017(4)
C12 0.166(10) 0.088(7) 0.119(7) -0.020(6) 0.036(7) 0.014(7)
C3 0.129(8) 0.108(8) 0.218(12) -0.088(9) 0.012(9) -0.028(7)
C57 0.152(10) 0.113(9) 0.145(9) -0.028(7) 0.012(7) -0.008(8)
C58 0.136(9) 0.067(6) 0.156(9) 0.034(6) -0.054(8) 0.015(6)
C23 0.231(16) 0.080(8) 0.242(15) 0.019(8) -0.079(12) 0.035(9)
C63 0.120(9) 0.195(13) 0.131(9) -0.007(9) 0.031(7) -0.028(9)
C64 0.159(11) 0.178(12) 0.100(7) -0.026(7) -0.022(7) -0.022(9)
C44 0.173(11) 0.073(6) 0.072(5) 0.023(4) -0.010(6) -0.047(7)
C42 0.117(7) 0.117(8) 0.085(6) -0.008(6) 0.030(5) -0.048(7)
C16 0.128(9) 0.089(8) 0.246(14) 0.048(8) -0.005(9) 0.015(7)
C1 0.099(8) 0.291(18) 0.165(10) -0.145(11) 0.021(7) -0.005(10)
C29 0.126(7) 0.063(5) 0.211(11) -0.061(7) 0.028(9) -0.006(5)
C30 0.080(6) 0.096(7) 0.120(7) 0.009(5) 0.015(5) -0.015(5)
C28 0.119(7) 0.132(9) 0.096(6) 0.016(6) -0.012(6) -0.039(7)
C32 0.175(10) 0.149(9) 0.084(6) -0.033(6) 0.048(6) -0.060(9)
C31 0.257(16) 0.141(10) 0.125(8) 0.078(8) -0.012(9) 0.046(10)
Si2 0.1074(19) 0.0735(14) 0.0666(11) 0.0157(10) 0.0065(11) -0.0174(14)
C39 0.066(5) 0.101(6) 0.085(5) -0.029(5) 0.029(4) -0.004(4)
C40 0.084(7) 0.185(11) 0.122(8) -0.019(7) 0.008(6) -0.008(7)
C38 0.124(8) 0.121(8) 0.122(7) -0.048(6) 0.042(6) 0.012(6)
C11 0.135(8) 0.079(7) 0.150(8) 0.004(6) -0.030(7) -0.050(6)
C48 0.143(10) 0.056(5) 0.230(12) -0.009(6) -0.043(9) 0.014(6)
C60 0.147(9) 0.118(8) 0.099(7) 0.050(7) -0.029(6) -0.053(8)
C65 0.120(7) 0.090(7) 0.115(7) 0.024(5) -0.039(6) -0.001(6)
C70 0.169(11) 0.088(7) 0.172(10) 0.017(6) -0.036(8) -0.032(7)
C66 0.071(6) 0.287(18) 0.232(13) 0.100(14) 0.012(7) -0.012(10)
C68 0.33(2) 0.084(7) 0.163(10) -0.017(7) -0.068(12) -0.069(10)
C18 0.143(10) 0.173(12) 0.142(9) 0.020(8) 0.060(8) 0.031(8)
C15 0.115(7) 0.061(5) 0.087(5) 0.030(4) -0.009(5) -0.010(5)
C33 0.129(8) 0.159(10) 0.062(5) -0.003(5) -0.012(5) -0.045(7)
C13 0.45(3) 0.136(11) 0.222(13) 0.120(10) -0.214(16) -0.182(15)
C67 0.265(15) 0.134(9) 0.094(7) -0.015(6) -0.058(9) -0.028(11)
C71 0.155(11) 0.162(11) 0.119(8) -0.079(8) -0.037(7) 0.031(9)
C73 0.169(13) 0.31(2) 0.232(17) -0.164(16) -0.093(12) 0.134(14)
C47 0.160(11) 0.127(9) 0.163(10) 0.047(8) -0.091(9) -0.028(8)
C24 0.085(8) 0.205(15) 0.35(2) -0.108(15) 0.060(11) 0.004(9)
C6 0.081(6) 0.111(7) 0.115(7) -0.016(6) -0.030(5) 0.021(6)
C34 0.187(13) 0.158(12) 0.221(14) 0.015(10) 0.133(12) 0.046(11)
C36 0.187(16) 0.113(12) 0.48(3) -0.121(17) 0.07(2) 0.031(12)
C37 0.165(13) 0.101(10) 0.55(3) -0.166(15) 0.024(17) -0.008(10)
C35 0.21(2) 0.144(15) 0.40(3) -0.050(17) 0.07(2) 0.100(14)
C14 0.088(9) 0.49(3) 0.171(12) 0.157(16) 0.040(8) -0.012(13)
C69 0.177(12) 0.200(13) 0.197(12) 0.069(10) 0.051(10) -0.070(11)
C72 0.207(18) 0.49(3) 0.29(2) -0.28(2) -0.084(17) 0.20(2)
C43 0.197(13) 0.115(9) 0.087(7) 0.007(6) 0.045(8) -0.079(10)
C59 0.172(12) 0.093(8) 0.148(10) 0.068(8) -0.077(9) -0.033(8)
C56 0.104(7) 0.124(9) 0.238(14) 0.004(10) 0.013(8) 0.035(6)

loop_
_atom_type_symbol
_atom_type_description
_atom_type_scat_dispersion_real
_atom_type_scat_dispersion_imag
_atom_type_scat_source
C C 0.0033 0.0016 'International Tables Vol C Tables 4.2.6.8 and 6.1.1.4'
H H 0.0000 0.0000 'International Tables Vol C Tables 4.2.6.8 and 6.1.1.4'
N N 0.0061 0.0033 'International Tables Vol C Tables 4.2.6.8 and 6.1.1.4'
O O 0.0106 0.0060 'International Tables Vol C Tables 4.2.6.8 and 6.1.1.4'
Si Si 0.0817 0.0704 'International Tables Vol C Tables 4.2.6.8 and 6.1.1.4'
Nd Nd -0.1943 3.0179 'International Tables Vol C Tables 4.2.6.8 and 6.1.1.4'

loop_
_geom_angle_atom_site_label_1
_geom_angle_atom_site_label_2
_geom_angle_atom_site_label_3
_geom_angle
_geom_angle_site_symmetry_1
_geom_angle_site_symmetry_3
_geom_angle_publ_flag
N2 Nd1 N1 90.34(18) . . ?
N2 Nd1 N3 127.77(17) . . ?
N1 Nd1 N3 132.46(17) . . ?
N2 Nd1 O1 100.12(19) . . ?
N1 Nd1 O1 99.45(19) . . ?
N3 Nd1 O1 99.99(18) . . ?
N5 Nd2 N4 91.30(18) . . ?
N5 Nd2 N6 133.86(18) . . ?
N4 Nd2 N6 129.81(17) . . ?
N5 Nd2 O2 98.21(19) . . ?
N4 Nd2 O2 97.60(17) . . ?
N6 Nd2 O2 96.06(18) . . ?
N3 Si3 C29 112.8(3) . . ?
N3 Si3 C28 108.9(3) . . ?
C29 Si3 C28 108.0(5) . . ?
N3 Si3 C30 113.8(3) . . ?
C29 Si3 C30 106.4(4) . . ?
C28 Si3 C30 106.6(4) . . ?
N6 Si6 C65 107.3(3) . . ?
N6 Si6 C67 113.2(4) . . ?
C65 Si6 C67 106.6(5) . . ?
N6 Si6 C66 115.1(4) . . ?
C65 Si6 C66 106.3(6) . . ?
C67 Si6 C66 107.7(6) . . ?
N6 Si5 C68 113.4(4) . . ?
N6 Si5 C70 108.9(4) . . ?
C68 Si5 C70 108.0(6) . . ?
N6 Si5 C69 113.7(5) . . ?
C68 Si5 C69 106.7(6) . . ?
C70 Si5 C69 105.8(5) . . ?
C9 N1 Si1 122.7(4) . . ?
C9 N1 Nd1 128.8(4) . . ?
Si1 N1 Nd1 106.3(2) . . ?
Si3 N3 Si2 124.4(3) . . ?
Si3 N3 Nd1 121.1(3) . . ?
Si2 N3 Nd1 114.5(2) . . ?
C71 O2 C74 107.2(7) . . ?
C71 O2 Nd2 126.3(6) . . ?
C74 O2 Nd2 126.4(5) . . ?
C53 N5 C52 111.1(5) . . ?
C53 N5 Nd2 145.6(4) . . ?
C52 N5 Nd2 103.2(3) . . ?
C49 N4 Si4 130.1(4) . . ?
C49 N4 Nd2 119.5(4) . . ?
Si4 N4 Nd2 107.1(2) . . ?
O2 C74 C73 108.1(9) . . ?
C37 O1 C34 104.0(9) . . ?
C37 O1 Nd1 129.1(8) . . ?
C34 O1 Nd1 126.8(7) . . ?
Si5 N6 Si6 125.1(3) . . ?
Si5 N6 Nd2 120.2(3) . . ?
Si6 N6 Nd2 114.7(3) . . ?
N4 Si4 C50 111.9(3) . . ?
N4 Si4 C51 118.8(3) . . ?
C50 Si4 C51 105.6(4) . . ?
N4 Si4 C52 106.3(2) . . ?
C50 Si4 C52 109.9(3) . . ?
C51 Si4 C52 103.8(3) . . ?
N1 Si1 C15 108.5(3) . . ?
N1 Si1 C13 117.9(4) . . ?
C15 Si1 C13 105.7(5) . . ?
N1 Si1 C14 112.0(5) . . ?
C15 Si1 C14 106.3(5) . . ?
C13 Si1 C14 105.7(8) . . ?
N1 C9 C8 122.1(6) . . ?
N1 C9 C4 120.6(6) . . ?
C8 C9 C4 117.1(6) . . ?
C21 C20 C19 119.6(6) . . ?
C21 C20 N2 120.0(6) . . ?
C19 C20 N2 120.3(6) . . ?
C42 C41 C49 122.6(8) . . ?
C42 C41 C39 115.3(7) . . ?
C49 C41 C39 122.1(6) . . ?
C44 C45 C49 120.1(9) . . ?
C44 C45 C46 119.2(8) . . ?
C49 C45 C46 120.6(7) . . ?
C41 C49 N4 122.2(6) . . ?
C41 C49 C45 116.9(7) . . ?
N4 C49 C45 120.9(6) . . ?
C25 C21 C20 118.0(7) . . ?
C25 C21 C22 120.4(7) . . ?
C20 C21 C22 121.6(6) . . ?
C19 C17 C16 112.7(7) . . ?
C19 C17 C18 112.0(7) . . ?
C16 C17 C18 109.3(8) . . ?
C45 C46 C48 113.1(7) . . ?
C45 C46 C47 111.6(8) . . ?
C48 C46 C47 108.7(8) . . ?
C27 C19 C20 118.6(7) . . ?
C27 C19 C17 120.5(7) . . ?
C20 C19 C17 120.8(6) . . ?
C24 C22 C21 114.5(8) . . ?
C24 C22 C23 108.9(9) . . ?
C21 C22 C23 110.9(8) . . ?
C8 C10 C11 111.4(7) . . ?
C8 C10 C12 112.9(6) . . ?
C11 C10 C12 107.9(7) . . ?
C7 C8 C9 120.4(7) . . ?
C7 C8 C10 118.4(6) . . ?
C9 C8 C10 121.3(6) . . ?
C57 C55 C54 113.7(8) . . ?
C57 C55 C56 110.9(8) . . ?
C54 C55 C56 108.8(8) . . ?
C60 C61 C53 119.9(9) . . ?
C60 C61 C62 118.1(9) . . ?
C53 C61 C62 121.8(7) . . ?
N5 C52 Si4 120.9(4) . . ?
C58 C54 C53 116.0(8) . . ?
C58 C54 C55 121.1(8) . . ?
C53 C54 C55 122.9(6) . . ?
C6 C7 C8 122.6(7) . . ?
C61 C53 C54 120.9(6) . . ?
C61 C53 N5 119.5(7) . . ?
C54 C53 N5 119.6(6) . . ?
C5 C4 C9 119.6(7) . . ?
C5 C4 C2 119.5(7) . . ?
C9 C4 C2 121.0(6) . . ?
C63 C62 C61 112.9(9) . . ?
C63 C62 C64 108.9(8) . . ?
C61 C62 C64 112.6(8) . . ?
C4 C5 C6 122.3(8) . . ?
C4 C2 C3 111.3(7) . . ?
C4 C2 C1 111.3(6) . . ?
C3 C2 C1 110.7(9) . . ?
C20 N2 C15 115.3(5) . . ?
C20 N2 Nd1 140.1(4) . . ?
C15 N2 Nd1 104.5(4) . . ?
C26 C27 C19 122.4(9) . . ?
C27 C26 C25 119.5(7) . . ?
C26 C25 C21 121.7(8) . . ?
C59 C58 C54 122.7(10) . . ?
C45 C44 C43 120.4(10) . . ?
C43 C42 C41 118.9(10) . . ?
N3 Si2 C32 113.7(4) . . ?
N3 Si2 C31 113.4(4) . . ?
C32 Si2 C31 106.5(5) . . ?
N3 Si2 C33 108.4(3) . . ?
C32 Si2 C33 106.0(4) . . ?
C31 Si2 C33 108.4(6) . . ?
C40 C39 C41 114.9(7) . . ?
C40 C39 C38 109.0(7) . . ?
C41 C39 C38 113.0(7) . . ?
C59 C60 C61 119.9(10) . . ?
N2 C15 Si1 121.9(5) . . ?
C72 C71 O2 104.4(10) . . ?
C72 C73 C74 102.9(12) . . ?
C7 C6 C5 118.0(8) . . ?
O1 C34 C35 105.6(12) . . ?
C37 C36 C35 106.6(14) . . ?
C36 C37 O1 114.0(15) . . ?
C36 C35 C34 105.6(14) . . ?
C73 C72 C71 114.0(13) . . ?
C42 C43 C44 120.9(9) . . ?
C58 C59 C60 120.5(10) . . ?

loop_
_geom_bond_atom_site_label_1
_geom_bond_atom_site_label_2
_geom_bond_distance
_geom_bond_site_symmetry_2
_geom_bond_publ_flag
Nd1 N2 2.233(5) . ?
Nd1 N1 2.295(4) . ?
Nd1 N3 2.354(5) . ?
Nd1 O1 2.438(5) . ?
Nd2 N5 2.216(5) . ?
Nd2 N4 2.304(4) . ?
Nd2 N6 2.359(5) . ?
Nd2 O2 2.453(5) . ?
Si3 N3 1.693(5) . ?
Si3 C29 1.862(8) . ?
Si3 C28 1.864(9) . ?
Si3 C30 1.867(8) . ?
Si6 N6 1.713(6) . ?
Si6 C65 1.849(9) . ?
Si6 C67 1.851(9) . ?
Si6 C66 1.869(10) . ?
Si5 N6 1.696(6) . ?
Si5 C68 1.839(10) . ?
Si5 C70 1.853(11) . ?
Si5 C69 1.891(11) . ?
N1 C9 1.405(7) . ?
N1 Si1 1.734(6) . ?
N3 Si2 1.710(5) . ?
O2 C71 1.416(9) . ?
O2 C74 1.417(11) . ?
N5 C53 1.445(7) . ?
N5 C52 1.478(7) . ?
N4 C49 1.418(7) . ?
N4 Si4 1.690(5) . ?
C74 C73 1.433(14) . ?
O1 C37 1.398(13) . ?
O1 C34 1.401(12) . ?
Si4 C50 1.859(7) . ?
Si4 C51 1.881(7) . ?
Si4 C52 1.915(6) . ?
Si1 C15 1.798(8) . ?
Si1 C13 1.845(11) . ?
Si1 C14 1.897(13) . ?
C9 C8 1.411(8) . ?
C9 C4 1.444(9) . ?
C20 C21 1.410(9) . ?
C20 C19 1.416(9) . ?
C20 N2 1.422(7) . ?
C41 C42 1.387(10) . ?
C41 C49 1.387(9) . ?
C41 C39 1.540(11) . ?
C45 C44 1.377(11) . ?
C45 C49 1.428(9) . ?
C45 C46 1.500(12) . ?
C21 C25 1.395(9) . ?
C21 C22 1.520(11) . ?
C17 C19 1.522(10) . ?
C17 C16 1.528(11) . ?
C17 C18 1.537(11) . ?
C46 C48 1.529(10) . ?
C46 C47 1.538(11) . ?
C19 C27 1.369(10) . ?
C22 C24 1.499(13) . ?
C22 C23 1.540(12) . ?
C10 C8 1.516(10) . ?
C10 C11 1.519(10) . ?
C10 C12 1.529(10) . ?
C8 C7 1.375(10) . ?
C55 C57 1.482(12) . ?
C55 C54 1.527(11) . ?
C55 C56 1.534(11) . ?
C61 C60 1.376(11) . ?
C61 C53 1.387(10) . ?
C61 C62 1.525(12) . ?
C54 C58 1.399(11) . ?
C54 C53 1.408(10) . ?
C7 C6 1.365(10) . ?
C4 C5 1.366(10) . ?
C4 C2 1.508(9) . ?
C62 C63 1.525(13) . ?
C62 C64 1.556(11) . ?
C5 C6 1.394(11) . ?
C2 C3 1.514(13) . ?
C2 C1 1.568(11) . ?
N2 C15 1.511(8) . ?
C27 C26 1.360(12) . ?
C26 C25 1.367(12) . ?
C58 C59 1.347(15) . ?
C44 C43 1.384(15) . ?
C42 C43 1.364(14) . ?
C32 Si2 1.857(9) . ?
C31 Si2 1.866(10) . ?
Si2 C33 1.869(9) . ?
C39 C40 1.520(11) . ?
C39 C38 1.540(10) . ?
C60 C59 1.366(15) . ?
C71 C72 1.384(17) . ?
C73 C72 1.352(19) . ?
C34 C35 1.455(16) . ?
C36 C37 1.301(17) . ?
C36 C35 1.41(2) . ?
